data_7111436
loop_
_publ_author_name
'Youm, Kyoung-Tae'
'Huh, Seong'
'Park, Young Jun'
'Park, Sangwoo'
'Choi, Moon-Gun'
'Jun, Moo-Jin'

_publ_section_title
;
 Non-interpenetrating honeycomb-like 2D [6,3] network built by a novel
 trigonal metalloligand
;
_journal_issue 21
_journal_name_full 'Chemical Communications'
_journal_page_first 2384
_journal_page_last 2385
_journal_paper_doi 10.1039/b409596k
_journal_year 2004
_chemical_formula_sum 'C60 H64 Ag B N9 O12 P Rh3'
_chemical_formula_weight 1561.58
_chemical_name_systematic
;
?
;
_space_group_IT_number 14
_symmetry_cell_setting monoclinic
_symmetry_Int_Tables_number 14
_symmetry_space_group_name_Hall '-P 2yn'
_symmetry_space_group_name_H-M 'P 1 21/n 1'
_atom_sites_solution_hydrogens geom
_atom_sites_solution_primary direct
_atom_sites_solution_secondary difmap
_audit_creation_method SHELXL-97
_cell_angle_alpha 90.00
_cell_angle_beta 107.750(2)
_cell_angle_gamma 90.00
_cell_formula_units_Z 4
_cell_length_a 18.4633(15)
_cell_length_b 36.227(3)
_cell_length_c 21.1806(18)
_cell_measurement_temperature 233(2)
_cell_volume 13492.7(19)
_computing_structure_refinement 'SHELXL-97 (Sheldrick, 1997)'
_computing_structure_solution 'SHELXS-97 (Sheldrick, 1997)'
_diffrn_ambient_temperature 233(2)
_diffrn_measured_fraction_theta_full 0.983
_diffrn_measured_fraction_theta_max 0.983
_diffrn_measurement_device_type 'Bruker SMART Area Detector'
_diffrn_measurement_method '\w-rotation with narrow frames (0.3 \%)'
_diffrn_radiation_monochromator graphite
_diffrn_radiation_source 'fine-focus sealed tube'
_diffrn_radiation_type MoK\a
_diffrn_radiation_wavelength 0.71073
_diffrn_reflns_av_R_equivalents 0.1870
_diffrn_reflns_av_sigmaI/netI 0.3576
_diffrn_reflns_limit_h_max 24
_diffrn_reflns_limit_h_min -24
_diffrn_reflns_limit_k_max 47
_diffrn_reflns_limit_k_min -47
_diffrn_reflns_limit_l_max 28
_diffrn_reflns_limit_l_min -27
_diffrn_reflns_number 122313
_diffrn_reflns_theta_full 28.12
_diffrn_reflns_theta_max 28.12
_diffrn_reflns_theta_min 1.12
_diffrn_standards_decay_% none
_exptl_absorpt_coefficient_mu 0.547
_exptl_absorpt_correction_T_max 0.9225
_exptl_absorpt_correction_T_min 0.8317
_exptl_absorpt_correction_type ' Empirical, pseudo-azimuthal scan (SADABS)'
_exptl_crystal_colour red
_exptl_crystal_density_diffrn 0.769
_exptl_crystal_density_method 'not measured'
_exptl_crystal_description flat
_exptl_crystal_F_000 3140
_exptl_crystal_size_max 0.35
_exptl_crystal_size_mid 0.35
_exptl_crystal_size_min 0.15
_refine_diff_density_max 1.467
_refine_diff_density_min -2.228
_refine_diff_density_rms 0.184
_refine_ls_extinction_method none
_refine_ls_goodness_of_fit_ref 0.778
_refine_ls_hydrogen_treatment mixed
_refine_ls_matrix_type full
_refine_ls_number_parameters 796
_refine_ls_number_reflns 32406
_refine_ls_number_restraints 6
_refine_ls_restrained_S_all 0.794
_refine_ls_R_factor_all 0.2364
_refine_ls_R_factor_gt 0.0981
_refine_ls_shift/su_max 2.321
_refine_ls_shift/su_mean 0.048
_refine_ls_structure_factor_coef Fsqd
_refine_ls_weighting_details 'w=1/[\s^2^(Fo^2^)+(0.1132P)^2^+0.0000P] where P=(Fo^2^+2Fc^2^)/3'
_refine_ls_weighting_scheme calc
_refine_ls_wR_factor_gt 0.2281
_refine_ls_wR_factor_ref 0.2592
_reflns_number_gt 8892
_reflns_number_total 32406
_reflns_threshold_expression >2sigma(I)
_cod_data_source_file b409596ksup1.cif
_cod_data_source_block ag-rh
_cod_depositor_comments
;
The following automatic conversions were performed:

'_symmetry_cell_setting' value 'Monoclinic' changed to 'monoclinic'
according to /home/saulius/struct/CIF-dictionaries/cif_core.dic
dictionary named 'cif_core.dic' version 2.4.2 from
2011-04-26.

'_refine_ls_weighting_scheme' value 'Calc' changed to
'calc' according to
/home/saulius/struct/CIF-dictionaries/cif_core.dic dictionary named
'cif_core.dic' version 2.4.2 from 2011-04-26.

Automatic conversion script
Id: cif_fix_values 1891 2012-01-12 08:04:46Z andrius 
;
_cod_original_cell_volume 13492.5(19)
_cod_original_sg_symbol_H-M 'P 2(1)/n '
_cod_database_code 7111436

loop_
_symmetry_equiv_pos_as_xyz
'x, y, z'
'-x+1/2, y+1/2, -z+1/2'
'-x, -y, -z'
'x-1/2, -y-1/2, z-1/2'

loop_
_atom_site_label
_atom_site_type_symbol
_atom_site_fract_x
_atom_site_fract_y
_atom_site_fract_z
_atom_site_U_iso_or_equiv
_atom_site_adp_type
_atom_site_occupancy
_atom_site_symmetry_multiplicity
_atom_site_calc_flag
_atom_site_refinement_flags
Ag1 Ag 0.88141(3) 0.013673(18) 0.63735(3) 0.0391(2) Uani 1 1 d .
B1 B 0.6973(6) 0.0097(3) 0.5476(4) 0.036(2) Uani 1 1 d .
H1 H 0.6433 0.0080 0.5204 0.043 Uiso 1 1 calc R
N1 N 0.8090(4) 0.05340(19) 0.5561(3) 0.047(2) Uani 1 1 d .
N2 N 0.7330(4) 0.04757(19) 0.5289(3) 0.0415(18) Uani 1 1 d .
N3 N 0.7465(6) 0.1901(2) 0.3519(5) 0.084(3) Uani 1 1 d .
C1 C 0.8251(5) 0.0834(3) 0.5280(4) 0.053(3) Uani 1 1 d .
C2 C 0.7637(6) 0.0974(2) 0.4846(5) 0.050(3) Uani 1 1 d .
C3 C 0.7015(6) 0.0737(3) 0.4834(4) 0.053(3) Uani 1 1 d .
C4 C 0.9044(7) 0.0974(3) 0.5434(7) 0.113(5) Uani 1 1 d .
H4A H 0.9352 0.0872 0.5852 0.169 Uiso 1 1 calc R
H4B H 0.9043 0.1242 0.5465 0.169 Uiso 1 1 calc R
H4C H 0.9253 0.0902 0.5084 0.169 Uiso 1 1 calc R
C5 C 0.6185(5) 0.0744(3) 0.4488(5) 0.069(3) Uani 1 1 d .
H5A H 0.6054 0.0543 0.4171 0.104 Uiso 1 1 calc R
H5B H 0.6049 0.0977 0.4257 0.104 Uiso 1 1 calc R
H5C H 0.5910 0.0716 0.4809 0.104 Uiso 1 1 calc R
C6 C 0.7544(6) 0.1294(3) 0.4408(5) 0.055(3) Uani 1 1 d .
C7 C 0.7118(6) 0.1289(3) 0.3731(6) 0.069(3) Uani 1 1 d .
H7 H 0.6866 0.1070 0.3552 0.083 Uiso 1 1 calc R
C8 C 0.7053(7) 0.1590(4) 0.3320(6) 0.089(4) Uani 1 1 d .
H8 H 0.6713 0.1579 0.2888 0.107 Uiso 1 1 calc R
C9 C 0.7897(9) 0.1926(3) 0.4160(7) 0.116(5) Uani 1 1 d .
H9 H 0.8162 0.2147 0.4312 0.139 Uiso 1 1 calc R
C10 C 0.7961(6) 0.1616(3) 0.4631(5) 0.075(3) Uani 1 1 d .
H10 H 0.8277 0.1635 0.5071 0.090 Uiso 1 1 calc R
N4 N 0.7716(4) 0.01256(19) 0.6689(4) 0.048(2) Uani 1 1 d .
N5 N 0.7014(4) 0.01080(17) 0.6203(3) 0.0348(16) Uani 1 1 d .
N6 N 0.5787(5) 0.0086(3) 0.8731(4) 0.065(2) Uani 1 1 d .
C11 C 0.7594(6) 0.0127(3) 0.7292(4) 0.054(3) Uani 1 1 d .
C12 C 0.6826(5) 0.0111(2) 0.7180(5) 0.045(2) Uani 1 1 d .
C13 C 0.6473(5) 0.0097(2) 0.6515(4) 0.040(2) Uani 1 1 d .
C14 C 0.8262(5) 0.0139(3) 0.7928(4) 0.074(3) Uani 1 1 d .
H14A H 0.8365 -0.0108 0.8111 0.111 Uiso 1 1 calc R
H14B H 0.8138 0.0299 0.8247 0.111 Uiso 1 1 calc R
H14C H 0.8708 0.0233 0.7831 0.111 Uiso 1 1 calc R
C15 C 0.5665(5) 0.0068(3) 0.6130(5) 0.073(3) Uani 1 1 d .
H15A H 0.5564 -0.0175 0.5932 0.109 Uiso 1 1 calc R
H15B H 0.5542 0.0254 0.5782 0.109 Uiso 1 1 calc R
H15C H 0.5355 0.0108 0.6420 0.109 Uiso 1 1 calc R
C16 C 0.6448(5) 0.0083(3) 0.7714(4) 0.046(2) Uani 1 1 d .
C17 C 0.6713(6) -0.0152(3) 0.8222(5) 0.067(3) Uani 1 1 d .
H17 H 0.7122 -0.0311 0.8238 0.081 Uiso 1 1 calc R
C18 C 0.6371(6) -0.0159(3) 0.8728(5) 0.079(4) Uani 1 1 d .
H18 H 0.6537 -0.0332 0.9073 0.095 Uiso 1 1 calc R
C19 C 0.5580(5) 0.0322(3) 0.8270(6) 0.071(3) Uani 1 1 d .
H19 H 0.5213 0.0499 0.8287 0.085 Uiso 1 1 calc R
C20 C 0.5884(5) 0.0332(3) 0.7723(4) 0.060(3) Uani 1 1 d .
H20 H 0.5704 0.0503 0.7378 0.072 Uiso 1 1 calc R
N7 N 0.8139(4) -0.0308(2) 0.5647(3) 0.0433(19) Uani 1 1 d .
N8 N 0.7402(4) -0.02275(16) 0.5317(3) 0.0309(17) Uani 1 1 d .
N9 N 0.7687(5) -0.1651(2) 0.3590(4) 0.055(2) Uani 1 1 d .
C21 C 0.8336(6) -0.0612(3) 0.5365(5) 0.053(3) Uani 1 1 d .
C22 C 0.7705(5) -0.0725(2) 0.4842(4) 0.039(2) Uani 1 1 d .
C23 C 0.7145(5) -0.0472(3) 0.4815(5) 0.048(3) Uani 1 1 d .
C24 C 0.9129(6) -0.0757(3) 0.5634(5) 0.085(4) Uani 1 1 d .
H24A H 0.9428 -0.0674 0.5356 0.127 Uiso 1 1 calc R
H24B H 0.9118 -0.1025 0.5640 0.127 Uiso 1 1 calc R
H24C H 0.9356 -0.0666 0.6082 0.127 Uiso 1 1 calc R
C25 C 0.6373(5) -0.0462(3) 0.4352(5) 0.067(3) Uani 1 1 d .
H25A H 0.6008 -0.0493 0.4595 0.101 Uiso 1 1 calc R
H25B H 0.6310 -0.0659 0.4031 0.101 Uiso 1 1 calc R
H25C H 0.6288 -0.0226 0.4123 0.101 Uiso 1 1 calc R
C26 C 0.7701(7) -0.1043(2) 0.4387(5) 0.062(3) Uani 1 1 d .
C27 C 0.7164(6) -0.1304(3) 0.4306(5) 0.076(4) Uani 1 1 d .
H27 H 0.6789 -0.1282 0.4521 0.091 Uiso 1 1 calc R
C28 C 0.7163(7) -0.1602(3) 0.3909(6) 0.089(4) Uani 1 1 d .
H28 H 0.6780 -0.1781 0.3856 0.107 Uiso 1 1 calc R
C29 C 0.8247(6) -0.1408(3) 0.3720(5) 0.072(3) Uani 1 1 d .
H29 H 0.8657 -0.1453 0.3555 0.086 Uiso 1 1 calc R
C30 C 0.8260(6) -0.1086(3) 0.4094(5) 0.071(3) Uani 1 1 d .
H30 H 0.8640 -0.0906 0.4140 0.086 Uiso 1 1 calc R
Rh1 Rh 0.52758(4) 0.00326(2) 0.95601(4) 0.0550(3) Uani 1 1 d .
O1 O 0.4193(4) 0.0093(2) 0.8935(3) 0.074(2) Uani 1 1 d .
C61 C 0.3654(5) 0.0069(3) 0.9165(6) 0.067(3) Uani 1 1 d .
C62 C 0.2872(6) 0.0109(4) 0.8637(5) 0.100(4) Uani 1 1 d .
H62A H 0.2846 0.0345 0.8413 0.151 Uiso 1 1 calc R
H62B H 0.2475 0.0098 0.8849 0.151 Uiso 1 1 calc R
H62C H 0.2802 -0.0089 0.8317 0.151 Uiso 1 1 calc R
O2 O 0.6323(3) -0.0027(2) 1.0242(3) 0.077(2) Uani 1 1 d .
O3 O 0.5214(4) -0.0522(2) 0.9450(3) 0.072(2) Uani 1 1 d .
C63 C 0.4962(6) -0.0716(4) 0.9856(6) 0.077(3) Uani 1 1 d .
C64 C 0.4962(8) -0.1129(3) 0.9767(5) 0.110(5) Uani 1 1 d .
H64A H 0.4862 -0.1186 0.9300 0.166 Uiso 1 1 calc R
H64B H 0.4571 -0.1238 0.9925 0.166 Uiso 1 1 calc R
H64C H 0.5455 -0.1227 1.0016 0.166 Uiso 1 1 calc R
O4 O 0.5288(4) 0.0591(2) 0.9702(3) 0.074(2) Uani 1 1 d .
Rh2 Rh 0.76294(5) -0.21227(2) 0.28900(4) 0.0626(3) Uani 1 1 d .
Rh3 Rh 0.75831(5) -0.26260(2) 0.21455(4) 0.0699(3) Uani 1 1 d .
O5 O 0.7856(5) -0.2506(2) 0.3634(3) 0.097(3) Uani 1 1 d .
O6 O 0.7819(5) -0.29741(19) 0.2960(4) 0.098(3) Uani 1 1 d .
C65 C 0.7943(9) -0.2837(3) 0.3509(6) 0.101(5) Uani 1 1 d .
C66 C 0.8206(15) -0.3077(4) 0.4070(7) 0.277(16) Uani 1 1 d .
H66A H 0.8468 -0.2933 0.4459 0.416 Uiso 1 1 calc R
H66B H 0.8553 -0.3258 0.3985 0.416 Uiso 1 1 calc R
H66C H 0.7776 -0.3203 0.4145 0.416 Uiso 1 1 calc R
O7 O 0.6490(5) -0.2172(2) 0.2744(5) 0.106(4) Uani 1 1 d .
O8 O 0.6453(4) -0.2667(2) 0.2043(4) 0.083(2) Uani 1 1 d .
C67 C 0.6233(8) -0.2393(4) 0.2388(8) 0.092(5) Uani 1 1 d .
C68 C 0.5265(9) -0.2469(4) 0.2178(9) 0.158(7) Uani 1 1 d .
H68A H 0.5042 -0.2298 0.2419 0.237 Uiso 1 1 calc R
H68B H 0.5172 -0.2720 0.2292 0.237 Uiso 1 1 calc R
H68C H 0.5036 -0.2432 0.1706 0.237 Uiso 1 1 calc R
O9 O 0.7391(4) -0.17796(17) 0.2098(3) 0.067(2) Uani 1 1 d .
O10 O 0.7358(5) -0.22680(19) 0.1393(3) 0.082(2) Uani 1 1 d .
C69 C 0.7330(7) -0.1918(4) 0.1550(6) 0.085(4) Uani 1 1 d .
C70 C 0.7102(9) -0.1653(4) 0.0908(6) 0.137(6) Uani 1 1 d .
H70A H 0.6831 -0.1439 0.0995 0.205 Uiso 1 1 calc R
H70B H 0.6779 -0.1787 0.0531 0.205 Uiso 1 1 calc R
H70C H 0.7559 -0.1573 0.0813 0.205 Uiso 1 1 calc R
O11 O 0.8764(4) -0.2095(2) 0.3005(4) 0.086(2) Uani 1 1 d .
O12 O 0.8716(4) -0.2555(2) 0.2311(4) 0.089(3) Uani 1 1 d .
C71 C 0.9059(8) -0.2302(3) 0.2682(8) 0.103(5) Uani 1 1 d .
C72 C 0.9934(8) -0.2238(5) 0.2782(11) 0.211(10) Uani 1 1 d .
H72A H 1.0190 -0.2475 0.2825 0.317 Uiso 1 1 calc R
H72B H 1.0153 -0.2094 0.3180 0.317 Uiso 1 1 calc R
H72C H 0.9996 -0.2107 0.2402 0.317 Uiso 1 1 calc R
P1 P 1.00698(13) 0.01460(7) 0.70344(11) 0.0421(6) Uani 1 1 d .
C31 C 1.0451(5) 0.0600(3) 0.7340(5) 0.053(3) Uani 1 1 d .
C32 C 0.9936(8) 0.0826(4) 0.7471(9) 0.135(7) Uani 1 1 d .
H32 H 0.9442 0.0734 0.7401 0.162 Uiso 1 1 calc R
C33 C 1.0082(8) 0.1172(7) 0.7695(10) 0.197(11) Uani 1 1 d .
H33 H 0.9704 0.1327 0.7761 0.236 Uiso 1 1 calc R
C34 C 1.0799(13) 0.1280(4) 0.7817(8) 0.148(7) Uani 1 1 d .
H34 H 1.0924 0.1523 0.7968 0.178 Uiso 1 1 calc R
C35 C 1.1379(8) 0.1056(5) 0.7734(7) 0.118(5) Uani 1 1 d .
H35 H 1.1888 0.1134 0.7848 0.141 Uiso 1 1 calc R
C36 C 1.1136(6) 0.0693(3) 0.7458(5) 0.062(3) Uani 1 1 d .
H36 H 1.1487 0.0529 0.7367 0.075 Uiso 1 1 calc R
C41 C 1.0763(5) -0.0012(2) 0.6641(5) 0.048(2) Uani 1 1 d .
C42 C 1.0645(6) 0.0066(3) 0.5976(5) 0.069(3) Uani 1 1 d U
H42 H 1.0203 0.0196 0.5745 0.082 Uiso 1 1 calc R
C43 C 1.1112(6) -0.0030(4) 0.5655(6) 0.088(3) Uani 1 1 d U
H43 H 1.0992 0.0018 0.5198 0.106 Uiso 1 1 calc R
C44 C 1.1694(10) -0.0178(5) 0.5943(8) 0.123(6) Uani 1 1 d .
H44 H 1.2037 -0.0222 0.5702 0.148 Uiso 1 1 calc R
C45 C 1.1931(7) -0.0299(4) 0.6646(10) 0.131(6) Uani 1 1 d .
H45 H 1.2391 -0.0422 0.6852 0.158 Uiso 1 1 calc R
C46 C 1.1398(7) -0.0212(3) 0.6967(6) 0.082(4) Uani 1 1 d .
H46 H 1.1473 -0.0289 0.7406 0.098 Uiso 1 1 calc R
C51 C 1.0251(5) -0.0134(3) 0.7783(5) 0.051(3) Uani 1 1 d .
C52 C 0.9905(9) -0.0483(3) 0.7716(6) 0.111(5) Uani 1 1 d .
H52 H 0.9558 -0.0552 0.7308 0.133 Uiso 1 1 calc R
C53 C 1.0073(11) -0.0728(4) 0.8253(9) 0.139(7) Uani 1 1 d .
H53 H 0.9927 -0.0978 0.8197 0.167 Uiso 1 1 calc R
C54 C 1.0467(11) -0.0586(7) 0.8874(10) 0.174(10) Uani 1 1 d .
H54 H 1.0522 -0.0730 0.9256 0.208 Uiso 1 1 calc R
C55 C 1.0753(12) -0.0264(7) 0.8929(7) 0.226(14) Uani 1 1 d .
H55 H 1.1083 -0.0194 0.9345 0.271 Uiso 1 1 calc R
C56 C 1.0608(11) -0.0006(5) 0.8411(8) 0.179(8) Uani 1 1 d .
H56 H 1.0748 0.0243 0.8490 0.215 Uiso 1 1 calc R

loop_
_atom_site_aniso_label
_atom_site_aniso_U_11
_atom_site_aniso_U_22
_atom_site_aniso_U_33
_atom_site_aniso_U_23
_atom_site_aniso_U_13
_atom_site_aniso_U_12
Ag1 0.0279(4) 0.0531(4) 0.0364(4) 0.0015(3) 0.0099(3) 0.0019(3)
B1 0.037(6) 0.055(7) 0.023(5) 0.013(5) 0.018(5) -0.002(5)
N1 0.035(5) 0.052(5) 0.049(5) 0.023(4) 0.007(4) -0.018(4)
N2 0.043(5) 0.051(5) 0.035(5) -0.007(4) 0.020(4) 0.007(4)
N3 0.121(8) 0.039(6) 0.073(7) 0.006(5) 0.002(6) -0.032(5)
C1 0.023(5) 0.079(7) 0.039(6) 0.024(5) -0.017(5) -0.003(5)
C2 0.065(7) 0.029(5) 0.054(7) -0.007(5) 0.015(6) -0.020(5)
C3 0.062(7) 0.048(6) 0.042(6) 0.018(5) 0.004(5) 0.037(6)
C4 0.093(10) 0.074(9) 0.145(13) 0.056(8) -0.002(9) -0.017(7)
C5 0.060(7) 0.092(8) 0.059(7) 0.029(6) 0.024(6) 0.002(6)
C6 0.062(7) 0.062(7) 0.047(7) -0.008(6) 0.024(6) -0.014(6)
C7 0.100(9) 0.043(6) 0.068(8) 0.009(6) 0.034(7) -0.007(6)
C8 0.090(9) 0.101(10) 0.065(8) 0.048(8) 0.005(7) 0.000(8)
C9 0.197(16) 0.045(8) 0.085(11) 0.023(7) 0.014(11) -0.028(8)
C10 0.117(10) 0.068(8) 0.031(6) 0.011(5) 0.009(6) -0.030(7)
N4 0.066(6) 0.053(5) 0.041(5) -0.009(4) 0.041(4) -0.011(4)
N5 0.028(4) 0.046(4) 0.028(4) -0.010(3) 0.005(3) -0.002(3)
N6 0.054(6) 0.111(8) 0.035(5) 0.000(5) 0.019(4) 0.015(5)
C11 0.066(7) 0.072(7) 0.034(6) 0.012(5) 0.028(5) 0.016(6)
C12 0.035(5) 0.056(6) 0.050(6) 0.003(5) 0.021(5) 0.017(5)
C13 0.027(5) 0.056(6) 0.042(6) -0.003(5) 0.020(5) 0.001(4)
C14 0.045(6) 0.160(11) 0.032(6) -0.006(6) 0.034(5) 0.012(7)
C15 0.057(7) 0.104(9) 0.056(7) 0.009(6) 0.015(6) 0.000(6)
C16 0.044(6) 0.061(6) 0.033(5) 0.009(5) 0.012(5) 0.006(5)
C17 0.071(7) 0.092(8) 0.068(8) 0.017(6) 0.065(7) 0.019(6)
C18 0.068(8) 0.116(10) 0.055(7) 0.047(7) 0.023(6) 0.025(7)
C19 0.032(6) 0.095(8) 0.097(9) 0.055(7) 0.036(6) 0.038(6)
C20 0.047(6) 0.105(8) 0.041(6) 0.039(6) 0.033(5) 0.011(6)
N7 0.036(5) 0.052(5) 0.037(5) 0.010(4) 0.004(4) 0.013(4)
N8 0.041(5) 0.031(4) 0.029(4) -0.019(3) 0.024(4) -0.008(3)
N9 0.082(7) 0.043(5) 0.046(5) -0.009(4) 0.026(5) 0.007(5)
C21 0.072(8) 0.043(6) 0.050(7) 0.003(5) 0.029(6) 0.021(5)
C22 0.044(6) 0.038(5) 0.037(6) -0.004(4) 0.014(5) 0.009(5)
C23 0.027(5) 0.054(6) 0.050(7) 0.031(5) -0.008(5) -0.009(5)
C24 0.085(9) 0.081(8) 0.077(8) -0.019(7) 0.007(7) 0.044(7)
C25 0.076(8) 0.067(7) 0.054(7) -0.029(5) 0.014(6) -0.011(6)
C26 0.091(9) 0.036(6) 0.036(6) 0.000(5) -0.013(6) -0.009(6)
C27 0.052(7) 0.097(9) 0.081(9) -0.051(7) 0.022(6) -0.030(7)
C28 0.114(11) 0.060(8) 0.113(11) 0.001(7) 0.064(9) -0.014(7)
C29 0.072(8) 0.082(8) 0.068(8) -0.035(7) 0.031(6) -0.024(7)
C30 0.090(8) 0.053(7) 0.105(9) -0.041(6) 0.079(8) -0.012(6)
Rh1 0.0382(4) 0.1034(7) 0.0269(4) 0.0018(4) 0.0151(3) 0.0001(4)
O1 0.038(4) 0.140(7) 0.038(4) 0.029(4) 0.003(3) 0.008(4)
C61 0.023(6) 0.114(9) 0.052(7) -0.016(7) -0.006(5) 0.001(6)
C62 0.046(7) 0.181(13) 0.068(8) 0.005(8) 0.009(6) -0.003(8)
O2 0.025(4) 0.170(8) 0.031(4) 0.003(4) 0.002(3) 0.008(4)
O3 0.085(5) 0.109(6) 0.035(4) -0.009(4) 0.038(4) -0.007(4)
C63 0.051(7) 0.098(11) 0.069(10) -0.010(8) 0.000(7) -0.018(7)
C64 0.175(15) 0.100(11) 0.057(8) -0.005(7) 0.037(9) 0.018(10)
O4 0.057(5) 0.119(7) 0.057(5) 0.000(4) 0.033(4) -0.012(4)
Rh2 0.0788(7) 0.0461(5) 0.0569(6) -0.0202(4) 0.0116(5) -0.0018(4)
Rh3 0.0889(7) 0.0477(5) 0.0649(6) -0.0254(4) 0.0110(5) 0.0002(5)
O5 0.160(8) 0.063(5) 0.047(5) -0.008(4) 0.002(5) 0.016(5)
O6 0.154(8) 0.046(5) 0.083(6) -0.006(4) 0.019(6) 0.012(5)
C65 0.220(16) 0.029(7) 0.061(9) 0.001(6) 0.053(10) 0.030(8)
C66 0.62(4) 0.039(9) 0.088(12) 0.033(8) -0.020(18) 0.078(15)
O7 0.109(7) 0.049(5) 0.135(9) -0.053(5) -0.001(6) -0.020(5)
O8 0.073(5) 0.062(5) 0.102(6) -0.010(5) 0.008(5) -0.008(4)
C67 0.094(11) 0.099(12) 0.108(12) 0.090(10) 0.070(10) 0.052(9)
C68 0.168(16) 0.098(11) 0.25(2) -0.039(12) 0.133(15) -0.021(11)
O9 0.098(6) 0.049(4) 0.045(5) -0.011(4) 0.008(4) -0.011(4)
O10 0.138(7) 0.041(4) 0.066(5) -0.011(4) 0.030(5) -0.006(4)
C69 0.103(10) 0.086(10) 0.056(9) 0.033(8) 0.008(7) -0.012(8)
C70 0.186(16) 0.116(12) 0.075(10) 0.021(9) -0.009(10) -0.022(10)
O11 0.064(5) 0.082(6) 0.097(6) -0.018(5) 0.001(5) 0.001(4)
O12 0.080(6) 0.083(6) 0.106(7) -0.043(5) 0.033(5) -0.011(4)
C71 0.117(12) 0.063(9) 0.141(13) -0.044(9) 0.056(10) 0.025(8)
C72 0.055(10) 0.202(19) 0.36(3) -0.020(19) 0.029(14) 0.013(11)
P1 0.0320(13) 0.0592(16) 0.0384(14) 0.0007(12) 0.0158(11) 0.0057(12)
C31 0.026(5) 0.050(6) 0.086(8) -0.034(5) 0.023(5) -0.023(5)
C32 0.105(12) 0.072(9) 0.26(2) -0.089(11) 0.099(12) -0.072(9)
C33 0.048(9) 0.30(3) 0.27(2) -0.08(2) 0.087(13) -0.065(14)
C34 0.24(2) 0.073(10) 0.168(16) -0.048(10) 0.121(17) 0.005(12)
C35 0.103(12) 0.156(15) 0.104(12) -0.013(10) 0.046(9) -0.027(11)
C36 0.068(8) 0.047(6) 0.069(7) -0.030(5) 0.016(6) -0.045(6)
C41 0.036(5) 0.040(5) 0.082(8) -0.005(5) 0.041(5) 0.010(4)
C42 0.055(5) 0.103(7) 0.059(5) 0.024(5) 0.034(4) 0.043(5)
C43 0.053(5) 0.176(7) 0.057(5) 0.024(5) 0.049(4) 0.045(5)
C44 0.124(13) 0.178(16) 0.099(13) -0.034(11) 0.080(12) -0.069(12)
C45 0.073(10) 0.098(11) 0.226(19) 0.000(12) 0.050(12) 0.067(8)
C46 0.092(9) 0.081(9) 0.083(9) 0.017(6) 0.043(7) 0.043(7)
C51 0.031(5) 0.074(7) 0.049(6) 0.022(6) 0.013(5) 0.000(5)
C52 0.203(16) 0.077(9) 0.073(9) 0.036(8) 0.073(10) 0.031(10)
C53 0.22(2) 0.133(13) 0.125(14) 0.056(13) 0.134(15) 0.042(13)
C54 0.163(17) 0.24(2) 0.107(15) 0.149(17) 0.030(13) -0.014(15)
C55 0.24(2) 0.33(3) 0.044(9) 0.098(15) -0.041(11) -0.16(2)
C56 0.22(2) 0.189(18) 0.079(12) 0.018(12) -0.028(13) -0.051(15)

loop_
_atom_type_symbol
_atom_type_description
_atom_type_scat_dispersion_real
_atom_type_scat_dispersion_imag
_atom_type_scat_source
C C 0.0033 0.0016 'International Tables Vol C Tables 4.2.6.8 and 6.1.1.4'
H H 0.0000 0.0000 'International Tables Vol C Tables 4.2.6.8 and 6.1.1.4'
B B 0.0013 0.0007 'International Tables Vol C Tables 4.2.6.8 and 6.1.1.4'
N N 0.0061 0.0033 'International Tables Vol C Tables 4.2.6.8 and 6.1.1.4'
O O 0.0106 0.0060 'International Tables Vol C Tables 4.2.6.8 and 6.1.1.4'
P P 0.1023 0.0942 'International Tables Vol C Tables 4.2.6.8 and 6.1.1.4'
Rh Rh -1.1178 0.9187 'International Tables Vol C Tables 4.2.6.8 and 6.1.1.4'
Ag Ag -0.8971 1.1015 'International Tables Vol C Tables 4.2.6.8 and 6.1.1.4'

loop_
_geom_angle_atom_site_label_1
_geom_angle_atom_site_label_2
_geom_angle_atom_site_label_3
_geom_angle
_geom_angle_site_symmetry_1
_geom_angle_site_symmetry_3
N7 Ag1 P1 130.52(18) . .
N7 Ag1 N4 80.7(2) . .
P1 Ag1 N4 128.9(2) . .
N7 Ag1 N1 82.4(2) . .
P1 Ag1 N1 133.00(18) . .
N4 Ag1 N1 82.4(3) . .
N8 B1 N5 112.2(7) . .
N8 B1 N2 108.8(6) . .
N5 B1 N2 109.1(7) . .
C1 N1 N2 106.4(7) . .
C1 N1 Ag1 133.4(6) . .
N2 N1 Ag1 120.2(5) . .
C3 N2 N1 110.9(7) . .
C3 N2 B1 130.4(8) . .
N1 N2 B1 118.1(7) . .
C9 N3 C8 118.2(9) . .
C9 N3 Rh3 119.1(7) . 2_655
C8 N3 Rh3 122.6(8) . 2_655
N1 C1 C2 111.5(8) . .
N1 C1 C4 121.7(8) . .
C2 C1 C4 126.7(9) . .
C1 C2 C3 107.2(8) . .
C1 C2 C6 130.9(9) . .
C3 C2 C6 121.8(9) . .
N2 C3 C2 103.9(8) . .
N2 C3 C5 121.3(9) . .
C2 C3 C5 134.6(8) . .
C10 C6 C7 115.7(9) . .
C10 C6 C2 120.1(9) . .
C7 C6 C2 123.8(9) . .
C8 C7 C6 123.2(10) . .
N3 C8 C7 122.0(11) . .
N3 C9 C10 121.7(10) . .
C6 C10 C9 118.9(10) . .
C11 N4 N5 108.2(7) . .
C11 N4 Ag1 132.7(6) . .
N5 N4 Ag1 119.1(5) . .
C13 N5 N4 107.4(6) . .
C13 N5 B1 132.6(7) . .
N4 N5 B1 120.1(6) . .
C19 N6 C18 118.4(8) . .
C19 N6 Rh1 124.2(7) . .
C18 N6 Rh1 117.3(7) . .
N4 C11 C12 107.2(8) . .
N4 C11 C14 120.5(8) . .
C12 C11 C14 132.2(8) . .
C13 C12 C11 109.0(8) . .
C13 C12 C16 126.3(8) . .
C11 C12 C16 124.6(8) . .
N5 C13 C12 108.2(7) . .
N5 C13 C15 120.4(8) . .
C12 C13 C15 131.4(8) . .
C17 C16 C20 119.6(8) . .
C17 C16 C12 120.4(8) . .
C20 C16 C12 119.5(8) . .
C16 C17 C18 119.0(9) . .
N6 C18 C17 121.5(9) . .
N6 C19 C20 122.6(9) . .
C16 C20 C19 118.6(8) . .
C21 N7 N8 107.9(7) . .
C21 N7 Ag1 134.3(6) . .
N8 N7 Ag1 116.4(5) . .
C23 N8 N7 108.7(6) . .
C23 N8 B1 127.0(8) . .
N7 N8 B1 124.2(7) . .
C29 N9 C28 116.3(9) . .
C29 N9 Rh2 121.5(7) . .
C28 N9 Rh2 122.2(8) . .
N7 C21 C22 108.5(8) . .
N7 C21 C24 118.7(9) . .
C22 C21 C24 132.8(8) . .
C23 C22 C21 105.8(8) . .
C23 C22 C26 129.1(9) . .
C21 C22 C26 124.9(8) . .
N8 C23 C22 109.0(7) . .
N8 C23 C25 123.0(9) . .
C22 C23 C25 128.0(9) . .
C27 C26 C30 119.5(10) . .
C27 C26 C22 118.7(11) . .
C30 C26 C22 121.6(9) . .
C26 C27 C28 119.8(11) . .
N9 C28 C27 122.9(10) . .
N9 C29 C30 123.3(10) . .
C26 C30 C29 117.7(9) . .
O3 Rh1 O2 89.1(3) . .
O3 Rh1 O4 176.4(3) . .
O2 Rh1 O4 92.0(3) . .
O3 Rh1 O1 91.2(3) . .
O2 Rh1 O1 175.7(3) . .
O4 Rh1 O1 87.4(3) . .
O3 Rh1 N6 91.0(3) . .
O2 Rh1 N6 91.7(3) . .
O4 Rh1 N6 92.4(3) . .
O1 Rh1 N6 92.6(3) . .
O3 Rh1 Rh1 88.24(18) . 3_657
O2 Rh1 Rh1 88.53(19) . 3_657
O4 Rh1 Rh1 88.36(19) . 3_657
O1 Rh1 Rh1 87.17(19) . 3_657
N6 Rh1 Rh1 179.2(3) . 3_657
C61 O1 Rh1 118.9(6) . .
O1 C61 O2 128.1(9) . 3_657
O1 C61 C62 113.4(10) . .
O2 C61 C62 118.5(9) 3_657 .
C61 O2 Rh1 117.2(6) 3_657 .
C63 O3 Rh1 118.7(7) . .
O4 C63 O3 126.0(12) 3_657 .
O4 C63 C64 118.0(12) 3_657 .
O3 C63 C64 116.0(12) . .
C63 O4 Rh1 118.7(8) 3_657 .
O9 Rh2 O11 91.4(3) . .
O9 Rh2 O7 88.5(4) . .
O11 Rh2 O7 177.2(3) . .
O9 Rh2 O5 175.1(3) . .
O11 Rh2 O5 88.9(3) . .
O7 Rh2 O5 90.9(4) . .
O9 Rh2 N9 92.0(3) . .
O11 Rh2 N9 92.5(3) . .
O7 Rh2 N9 90.3(3) . .
O5 Rh2 N9 92.9(3) . .
O9 Rh2 Rh3 88.10(19) . .
O11 Rh2 Rh3 86.9(2) . .
O7 Rh2 Rh3 90.3(2) . .
O5 Rh2 Rh3 87.0(2) . .
N9 Rh2 Rh3 179.3(2) . .
O10 Rh3 O12 90.5(3) . .
O10 Rh3 O8 90.3(3) . .
O12 Rh3 O8 175.2(3) . .
O10 Rh3 O6 176.9(3) . .
O12 Rh3 O6 89.4(3) . .
O8 Rh3 O6 89.6(3) . .
O10 Rh3 N3 92.1(3) . 2_645
O12 Rh3 N3 92.7(3) . 2_645
O8 Rh3 N3 92.0(3) . 2_645
O6 Rh3 N3 90.9(3) . 2_645
O10 Rh3 Rh2 89.3(2) . .
O12 Rh3 Rh2 87.8(2) . .
O8 Rh3 Rh2 87.5(2) . .
O6 Rh3 Rh2 87.6(2) . .
N3 Rh3 Rh2 178.5(3) 2_645 .
C65 O5 Rh2 119.9(7) . .
C65 O6 Rh3 118.4(7) . .
O6 C65 O5 126.5(11) . .
O6 C65 C66 117.3(11) . .
O5 C65 C66 116.2(12) . .
C67 O7 Rh2 112.2(10) . .
C67 O8 Rh3 110.6(8) . .
O7 C67 O8 139.2(14) . .
O7 C67 C68 119.3(13) . .
O8 C67 C68 101.5(13) . .
C69 O9 Rh2 117.6(7) . .
C69 O10 Rh3 116.0(7) . .
O9 C69 O10 128.9(10) . .
O9 C69 C70 118.4(12) . .
O10 C69 C70 112.4(11) . .
C71 O11 Rh2 120.6(9) . .
C71 O12 Rh3 119.9(8) . .
O11 C71 O12 124.6(13) . .
O11 C71 C72 116.0(13) . .
O12 C71 C72 119.5(12) . .
C41 P1 C51 104.8(4) . .
C41 P1 C31 101.3(4) . .
C51 P1 C31 104.1(5) . .
C41 P1 Ag1 115.7(3) . .
C51 P1 Ag1 113.7(3) . .
C31 P1 Ag1 115.7(3) . .
C36 C31 C32 121.9(10) . .
C36 C31 P1 124.4(8) . .
C32 C31 P1 113.6(8) . .
C33 C32 C31 124.4(12) . .
C34 C33 C32 115.2(17) . .
C33 C34 C35 124.0(16) . .
C34 C35 C36 115.0(13) . .
C31 C36 C35 119.3(11) . .
C46 C41 C42 117.7(8) . .
C46 C41 P1 123.2(8) . .
C42 C41 P1 119.2(7) . .
C43 C42 C41 123.7(10) . .
C44 C43 C42 119.5(13) . .
C43 C44 C45 126.3(13) . .
C46 C45 C44 112.7(11) . .
C41 C46 C45 119.8(11) . .
C56 C51 C52 118.2(11) . .
C56 C51 P1 124.0(11) . .
C52 C51 P1 117.1(8) . .
C53 C52 C51 120.4(14) . .
C54 C53 C52 117.1(16) . .
C55 C54 C53 120.6(14) . .
C54 C55 C56 124.4(16) . .
C51 C56 C55 116.8(17) . .

loop_
_geom_bond_atom_site_label_1
_geom_bond_atom_site_label_2
_geom_bond_distance
_geom_bond_site_symmetry_2
Ag1 N7 2.312(7) .
Ag1 P1 2.314(2) .
Ag1 N4 2.321(7) .
Ag1 N1 2.327(7) .
B1 N8 1.513(11) .
B1 N5 1.517(10) .
B1 N2 1.622(11) .
N1 C1 1.317(10) .
N1 N2 1.362(8) .
N2 C3 1.350(10) .
N3 C9 1.352(13) .
N3 C8 1.354(13) .
N3 Rh3 2.202(8) 2_655
C1 C2 1.323(11) .
C1 C4 1.488(13) .
C2 C3 1.429(12) .
C2 C6 1.462(12) .
C3 C5 1.483(12) .
C6 C10 1.397(12) .
C6 C7 1.410(13) .
C7 C8 1.377(13) .
C9 C10 1.483(13) .
N4 C11 1.363(10) .
N4 N5 1.389(9) .
N5 C13 1.357(9) .
N6 C19 1.268(11) .
N6 C18 1.397(12) .
N6 Rh1 2.241(7) .
C11 C12 1.366(11) .
C11 C14 1.524(12) .
C12 C13 1.362(11) .
C12 C16 1.501(12) .
C13 C15 1.471(12) .
C16 C17 1.344(12) .
C16 C20 1.381(12) .
C17 C18 1.400(12) .
C19 C20 1.433(12) .
N7 C21 1.354(10) .
N7 N8 1.359(8) .
N8 C23 1.355(10) .
N9 C29 1.320(11) .
N9 C28 1.351(12) .
N9 Rh2 2.243(7) .
C21 C22 1.402(12) .
C21 C24 1.496(12) .
C22 C23 1.369(11) .
C22 C26 1.499(12) .
C23 C25 1.463(11) .
C26 C27 1.344(13) .
C26 C30 1.366(13) .
C27 C28 1.370(14) .
C29 C30 1.407(12) .
Rh1 O3 2.021(8) .
Rh1 O2 2.042(6) .
Rh1 O4 2.043(8) .
Rh1 O1 2.045(6) .
Rh1 Rh1 2.3922(14) 3_657
O1 C61 1.238(11) .
C61 O2 1.252(12) 3_657
C61 C62 1.540(13) .
O2 C61 1.252(12) 3_657
O3 C63 1.302(13) .
C63 O4 1.248(13) 3_657
C63 C64 1.507(15) .
O4 C63 1.248(13) 3_657
Rh2 O9 2.025(7) .
Rh2 O11 2.037(7) .
Rh2 O7 2.039(10) .
Rh2 O5 2.045(7) .
Rh2 Rh3 2.3951(11) .
Rh3 O10 1.998(7) .
Rh3 O12 2.030(7) .
Rh3 O8 2.037(8) .
Rh3 O6 2.074(8) .
Rh3 N3 2.202(8) 2_645
O5 C65 1.247(11) .
O6 C65 1.221(12) .
C65 C66 1.433(15) .
O7 C67 1.102(18) .
O8 C67 1.368(16) .
C67 C68 1.727(19) .
O9 C69 1.237(13) .
O10 C69 1.317(14) .
C69 C70 1.613(15) .
O11 C71 1.246(12) .
O12 C71 1.248(13) .
C71 C72 1.581(18) .
P1 C41 1.819(8) .
P1 C51 1.826(9) .
P1 C31 1.828(9) .
C31 C36 1.259(11) .
C31 C32 1.344(15) .
C32 C33 1.34(2) .
C33 C34 1.33(2) .
C34 C35 1.398(19) .
C35 C36 1.453(16) .
C41 C46 1.373(13) .
C41 C42 1.386(13) .
C42 C43 1.298(12) .
C43 C44 1.188(18) .
C44 C45 1.486(19) .
C45 C46 1.392(17) .
C51 C56 1.373(17) .
C51 C52 1.403(14) .
C52 C53 1.403(17) .
C53 C54 1.39(2) .
C54 C55 1.27(2) .
C55 C56 1.41(2) .

loop_
_geom_torsion_atom_site_label_1
_geom_torsion_atom_site_label_2
_geom_torsion_atom_site_label_3
_geom_torsion_atom_site_label_4
_geom_torsion
_geom_torsion_site_symmetry_1
_geom_torsion_site_symmetry_4
N7 Ag1 N1 C1 -135.7(9) . .
P1 Ag1 N1 C1 4.8(10) . .
N4 Ag1 N1 C1 142.7(9) . .
N7 Ag1 N1 N2 45.6(6) . .
P1 Ag1 N1 N2 -174.0(4) . .
N4 Ag1 N1 N2 -36.0(6) . .
C1 N1 N2 C3 0.4(10) . .
Ag1 N1 N2 C3 179.5(5) . .
C1 N1 N2 B1 173.2(7) . .
Ag1 N1 N2 B1 -7.8(9) . .
N8 B1 N2 C3 116.2(9) . .
N5 B1 N2 C3 -121.1(9) . .
N8 B1 N2 N1 -54.9(9) . .
N5 B1 N2 N1 67.8(9) . .
N2 N1 C1 C2 0.5(11) . .
Ag1 N1 C1 C2 -178.4(6) . .
N2 N1 C1 C4 -177.2(10) . .
Ag1 N1 C1 C4 3.9(16) . .
N1 C1 C2 C3 -1.1(12) . .
C4 C1 C2 C3 176.4(11) . .
N1 C1 C2 C6 -178.1(9) . .
C4 C1 C2 C6 -0.6(19) . .
N1 N2 C3 C2 -1.1(9) . .
B1 N2 C3 C2 -172.6(7) . .
N1 N2 C3 C5 -177.4(8) . .
B1 N2 C3 C5 11.1(13) . .
C1 C2 C3 N2 1.3(10) . .
C6 C2 C3 N2 178.6(8) . .
C1 C2 C3 C5 176.8(10) . .
C6 C2 C3 C5 -5.8(17) . .
C1 C2 C6 C10 -38.7(16) . .
C3 C2 C6 C10 144.7(10) . .
C1 C2 C6 C7 133.5(12) . .
C3 C2 C6 C7 -43.2(14) . .
C10 C6 C7 C8 -5.6(16) . .
C2 C6 C7 C8 -178.1(10) . .
C9 N3 C8 C7 -6.2(19) . .
Rh3 N3 C8 C7 176.6(8) 2_655 .
C6 C7 C8 N3 7.5(18) . .
C8 N3 C9 C10 4(2) . .
Rh3 N3 C9 C10 -179.1(9) 2_655 .
C7 C6 C10 C9 2.9(16) . .
C2 C6 C10 C9 175.7(10) . .
N3 C9 C10 C6 -2(2) . .
N7 Ag1 N4 C11 136.4(8) . .
P1 Ag1 N4 C11 0.8(9) . .
N1 Ag1 N4 C11 -140.1(8) . .
N7 Ag1 N4 N5 -42.2(5) . .
P1 Ag1 N4 N5 -177.8(4) . .
N1 Ag1 N4 N5 41.2(5) . .
C11 N4 N5 C13 -0.1(9) . .
Ag1 N4 N5 C13 178.8(5) . .
C11 N4 N5 B1 -179.1(7) . .
Ag1 N4 N5 B1 -0.2(9) . .
N8 B1 N5 C13 -120.4(9) . .
N2 B1 N5 C13 118.9(9) . .
N8 B1 N5 N4 58.2(10) . .
N2 B1 N5 N4 -62.5(9) . .
N5 N4 C11 C12 -0.2(10) . .
Ag1 N4 C11 C12 -178.9(6) . .
N5 N4 C11 C14 179.1(8) . .
Ag1 N4 C11 C14 0.4(13) . .
N4 C11 C12 C13 0.4(10) . .
C14 C11 C12 C13 -178.7(10) . .
N4 C11 C12 C16 176.2(8) . .
C14 C11 C12 C16 -3.0(17) . .
N4 N5 C13 C12 0.4(9) . .
B1 N5 C13 C12 179.2(8) . .
N4 N5 C13 C15 -178.5(8) . .
B1 N5 C13 C15 0.3(13) . .
C11 C12 C13 N5 -0.5(10) . .
C16 C12 C13 N5 -176.2(8) . .
C11 C12 C13 C15 178.2(10) . .
C16 C12 C13 C15 2.5(16) . .
C13 C12 C16 C17 130.4(10) . .
C11 C12 C16 C17 -44.6(14) . .
C13 C12 C16 C20 -57.4(13) . .
C11 C12 C16 C20 127.6(10) . .
C20 C16 C17 C18 4.7(16) . .
C12 C16 C17 C18 177.0(9) . .
C19 N6 C18 C17 -1.4(17) . .
Rh1 N6 C18 C17 178.5(8) . .
C16 C17 C18 N6 -3.2(17) . .
C18 N6 C19 C20 4.3(17) . .
Rh1 N6 C19 C20 -175.5(7) . .
C17 C16 C20 C19 -2.0(15) . .
C12 C16 C20 C19 -174.3(9) . .
N6 C19 C20 C16 -2.8(17) . .
P1 Ag1 N7 C21 -13.9(9) . .
N4 Ag1 N7 C21 -148.1(8) . .
N1 Ag1 N7 C21 128.4(8) . .
P1 Ag1 N7 N8 -178.7(4) . .
N4 Ag1 N7 N8 47.1(5) . .
N1 Ag1 N7 N8 -36.4(5) . .
C21 N7 N8 C23 -2.1(9) . .
Ag1 N7 N8 C23 166.5(5) . .
C21 N7 N8 B1 -179.2(7) . .
Ag1 N7 N8 B1 -10.6(9) . .
N5 B1 N8 C23 130.7(8) . .
N2 B1 N8 C23 -108.5(9) . .
N5 B1 N8 N7 -52.8(10) . .
N2 B1 N8 N7 68.1(9) . .
N8 N7 C21 C22 0.2(10) . .
Ag1 N7 C21 C22 -165.5(6) . .
N8 N7 C21 C24 179.2(8) . .
Ag1 N7 C21 C24 13.5(13) . .
N7 C21 C22 C23 1.7(10) . .
C24 C21 C22 C23 -177.1(10) . .
N7 C21 C22 C26 177.3(8) . .
C24 C21 C22 C26 -1.6(17) . .
N7 N8 C23 C22 3.3(9) . .
B1 N8 C23 C22 -179.8(7) . .
N7 N8 C23 C25 -179.1(8) . .
B1 N8 C23 C25 -2.1(12) . .
C21 C22 C23 N8 -3.0(10) . .
C26 C22 C23 N8 -178.3(9) . .
C21 C22 C23 C25 179.5(9) . .
C26 C22 C23 C25 4.2(16) . .
C23 C22 C26 C27 -58.4(14) . .
C21 C22 C26 C27 127.1(11) . .
C23 C22 C26 C30 126.4(11) . .
C21 C22 C26 C30 -48.0(14) . .
C30 C26 C27 C28 -2.7(17) . .
C22 C26 C27 C28 -178.0(10) . .
C29 N9 C28 C27 5.1(17) . .
Rh2 N9 C28 C27 -175.9(9) . .
C26 C27 C28 N9 0.4(19) . .
C28 N9 C29 C30 -8.6(16) . .
Rh2 N9 C29 C30 172.4(8) . .
C27 C26 C30 C29 -0.5(16) . .
C22 C26 C30 C29 174.6(9) . .
N9 C29 C30 C26 6.5(17) . .
C19 N6 Rh1 O3 134.4(9) . .
C18 N6 Rh1 O3 -45.4(8) . .
C19 N6 Rh1 O2 -136.4(9) . .
C18 N6 Rh1 O2 43.7(8) . .
C19 N6 Rh1 O4 -44.3(9) . .
C18 N6 Rh1 O4 135.8(8) . .
C19 N6 Rh1 O1 43.2(9) . .
C18 N6 Rh1 O1 -136.7(8) . .
C19 N6 Rh1 Rh1 118(19) . 3_657
C18 N6 Rh1 Rh1 -62(19) . 3_657
O3 Rh1 O1 C61 86.3(8) . .
O2 Rh1 O1 C61 -8(5) . .
O4 Rh1 O1 C61 -90.3(8) . .
N6 Rh1 O1 C61 177.4(8) . .
Rh1 Rh1 O1 C61 -1.8(8) 3_657 .
Rh1 O1 C61 O2 3.3(17) . 3_657
Rh1 O1 C61 C62 -178.4(7) . .
O3 Rh1 O2 C61 -89.0(8) . 3_657
O4 Rh1 O2 C61 87.5(8) . 3_657
O1 Rh1 O2 C61 5(5) . 3_657
N6 Rh1 O2 C61 180.0(8) . 3_657
Rh1 Rh1 O2 C61 -0.8(8) 3_657 3_657
O2 Rh1 O3 C63 85.7(7) . .
O4 Rh1 O3 C63 -23(5) . .
O1 Rh1 O3 C63 -90.0(7) . .
N6 Rh1 O3 C63 177.3(7) . .
Rh1 Rh1 O3 C63 -2.9(7) 3_657 .
Rh1 O3 C63 O4 4.0(14) . 3_657
Rh1 O3 C63 C64 -177.4(7) . .
O3 Rh1 O4 C63 20(5) . 3_657
O2 Rh1 O4 C63 -88.5(8) . 3_657
O1 Rh1 O4 C63 87.2(8) . 3_657
N6 Rh1 O4 C63 179.7(8) . 3_657
Rh1 Rh1 O4 C63 -0.1(8) 3_657 3_657
C29 N9 Rh2 O9 -69.7(8) . .
C28 N9 Rh2 O9 111.3(8) . .
C29 N9 Rh2 O11 21.8(8) . .
C28 N9 Rh2 O11 -157.2(8) . .
C29 N9 Rh2 O7 -158.3(8) . .
C28 N9 Rh2 O7 22.8(9) . .
C29 N9 Rh2 O5 110.8(8) . .
C28 N9 Rh2 O5 -68.2(8) . .
C29 N9 Rh2 Rh3 28(18) . .
C28 N9 Rh2 Rh3 -151(17) . .
O9 Rh2 Rh3 O10 0.4(3) . .
O11 Rh2 Rh3 O10 -91.1(3) . .
O7 Rh2 Rh3 O10 89.0(4) . .
O5 Rh2 Rh3 O10 179.9(3) . .
N9 Rh2 Rh3 O10 -97(18) . .
O9 Rh2 Rh3 O12 91.0(3) . .
O11 Rh2 Rh3 O12 -0.5(3) . .
O7 Rh2 Rh3 O12 179.5(4) . .
O5 Rh2 Rh3 O12 -89.6(4) . .
N9 Rh2 Rh3 O12 -7(18) . .
O9 Rh2 Rh3 O8 -89.9(3) . .
O11 Rh2 Rh3 O8 178.6(3) . .
O7 Rh2 Rh3 O8 -1.4(4) . .
O5 Rh2 Rh3 O8 89.6(3) . .
N9 Rh2 Rh3 O8 172(100) . .
O9 Rh2 Rh3 O6 -179.6(3) . .
O11 Rh2 Rh3 O6 88.9(3) . .
O7 Rh2 Rh3 O6 -91.0(4) . .
O5 Rh2 Rh3 O6 -0.1(4) . .
N9 Rh2 Rh3 O6 83(18) . .
O9 Rh2 Rh3 N3 -159(10) . 2_645
O11 Rh2 Rh3 N3 109(10) . 2_645
O7 Rh2 Rh3 N3 -70(10) . 2_645
O5 Rh2 Rh3 N3 20(10) . 2_645
N9 Rh2 Rh3 N3 103(20) . 2_645
O9 Rh2 O5 C65 11(4) . .
O11 Rh2 O5 C65 -82.7(11) . .
O7 Rh2 O5 C65 94.5(11) . .
N9 Rh2 O5 C65 -175.1(11) . .
Rh3 Rh2 O5 C65 4.3(10) . .
O10 Rh3 O6 C65 -4(7) . .
O12 Rh3 O6 C65 83.8(11) . .
O8 Rh3 O6 C65 -91.5(11) . .
N3 Rh3 O6 C65 176.5(11) 2_645 .
Rh2 Rh3 O6 C65 -4.0(11) . .
Rh3 O6 C65 O5 9(2) . .
Rh3 O6 C65 C66 -171.6(14) . .
Rh2 O5 C65 O6 -9(2) . .
Rh2 O5 C65 C66 171.3(14) . .
O9 Rh2 O7 C67 86.8(10) . .
O11 Rh2 O7 C67 -2(8) . .
O5 Rh2 O7 C67 -88.3(10) . .
N9 Rh2 O7 C67 178.8(10) . .
Rh3 Rh2 O7 C67 -1.3(10) . .
O10 Rh3 O8 C67 -85.6(7) . .
O12 Rh3 O8 C67 14(4) . .
O6 Rh3 O8 C67 91.3(7) . .
N3 Rh3 O8 C67 -177.8(7) 2_645 .
Rh2 Rh3 O8 C67 3.7(6) . .
Rh2 O7 C67 O8 7(2) . .
Rh2 O7 C67 C68 -178.1(8) . .
Rh3 O8 C67 O7 -7.9(19) . .
Rh3 O8 C67 C68 176.1(7) . .
O11 Rh2 O9 C69 84.7(9) . .
O7 Rh2 O9 C69 -92.5(9) . .
O5 Rh2 O9 C69 -8(4) . .
N9 Rh2 O9 C69 177.2(9) . .
Rh3 Rh2 O9 C69 -2.2(8) . .
O12 Rh3 O10 C69 -86.8(8) . .
O8 Rh3 O10 C69 88.5(8) . .
O6 Rh3 O10 C69 1(7) . .
N3 Rh3 O10 C69 -179.5(8) 2_645 .
Rh2 Rh3 O10 C69 1.0(8) . .
Rh2 O9 C69 O10 4.0(17) . .
Rh2 O9 C69 C70 177.2(8) . .
Rh3 O10 C69 O9 -3.4(17) . .
Rh3 O10 C69 C70 -177.0(8) . .
O9 Rh2 O11 C71 -84.9(10) . .
O7 Rh2 O11 C71 4(8) . .
O5 Rh2 O11 C71 90.2(10) . .
N9 Rh2 O11 C71 -176.9(10) . .
Rh3 Rh2 O11 C71 3.1(10) . .
O10 Rh3 O12 C71 87.5(10) . .
O8 Rh3 O12 C71 -12(5) . .
O6 Rh3 O12 C71 -89.4(10) . .
N3 Rh3 O12 C71 179.6(10) 2_645 .
Rh2 Rh3 O12 C71 -1.8(10) . .
Rh2 O11 C71 O12 -6(2) . .
Rh2 O11 C71 C72 176.5(10) . .
Rh3 O12 C71 O11 5(2) . .
Rh3 O12 C71 C72 -177.3(11) . .
N7 Ag1 P1 C41 43.9(4) . .
N4 Ag1 P1 C41 158.6(4) . .
N1 Ag1 P1 C41 -80.0(4) . .
N7 Ag1 P1 C51 -77.4(4) . .
N4 Ag1 P1 C51 37.2(5) . .
N1 Ag1 P1 C51 158.6(5) . .
N7 Ag1 P1 C31 162.2(4) . .
N4 Ag1 P1 C31 -83.2(4) . .
N1 Ag1 P1 C31 38.2(5) . .
C41 P1 C31 C36 -23.4(11) . .
C51 P1 C31 C36 85.2(10) . .
Ag1 P1 C31 C36 -149.3(9) . .
C41 P1 C31 C32 160.4(11) . .
C51 P1 C31 C32 -91.0(11) . .
Ag1 P1 C31 C32 34.5(12) . .
C36 C31 C32 C33 4(3) . .
P1 C31 C32 C33 -179.5(17) . .
C31 C32 C33 C34 -3(3) . .
C32 C33 C34 C35 -1(3) . .
C33 C34 C35 C36 4(3) . .
C32 C31 C36 C35 -0.9(19) . .
P1 C31 C36 C35 -176.7(9) . .
C34 C35 C36 C31 -2.9(18) . .
C51 P1 C41 C46 -17.2(10) . .
C31 P1 C41 C46 90.8(9) . .
Ag1 P1 C41 C46 -143.3(8) . .
C51 P1 C41 C42 161.6(8) . .
C31 P1 C41 C42 -90.3(9) . .
Ag1 P1 C41 C42 35.6(9) . .
C46 C41 C42 C43 -2.1(17) . .
P1 C41 C42 C43 179.0(10) . .
C41 C42 C43 C44 -4(2) . .
C42 C43 C44 C45 6(3) . .
C43 C44 C45 C46 -2(2) . .
C42 C41 C46 C45 5.8(17) . .
P1 C41 C46 C45 -175.3(10) . .
C44 C45 C46 C41 -4.0(18) . .
C41 P1 C51 C56 105.2(13) . .
C31 P1 C51 C56 -0.8(14) . .
Ag1 P1 C51 C56 -127.5(12) . .
C41 P1 C51 C52 -84.5(9) . .
C31 P1 C51 C52 169.5(8) . .
Ag1 P1 C51 C52 42.8(9) . .
C56 C51 C52 C53 -15(2) . .
P1 C51 C52 C53 173.9(10) . .
C51 C52 C53 C54 12(2) . .
C52 C53 C54 C55 -10(3) . .
C53 C54 C55 C56 10(4) . .
C52 C51 C56 C55 14(3) . .
P1 C51 C56 C55 -175.5(15) . .
C54 C55 C56 C51 -13(4) . .
